data_4061486
loop_
_publ_author_name
'Victorio Cadierno'
'Josefina D\'iez'
'Sergi E. Garc\'ia-\'Garrido'
'Jos\'e Gimeno'

_publ_section_title
;
 Efficient One-Pot Synthesis of a,\&s-Unsaturated Carbyne Complexes
 fac-[RuX3{=CC(H)=CR2}(dppf)] (X = Cl, Br; R = Aryl, Alkyl;
 dppf = 1,1&#x00B4;-Bis(diphenylphosphino)ferrocene)
;
_journal_name_full Organometallics
_journal_paper_doi 10.1021/om050204u
_journal_year 2005
_chemical_formula_moiety 'C49 H39 Cl3 Fe P2 Ru'
_chemical_formula_sum 'C49 H39 Cl3 Fe P2 Ru'
_chemical_formula_weight 953.01
_space_group_IT_number 14
_symmetry_cell_setting monoclinic
_symmetry_space_group_name_Hall '-P 2ybc'
_symmetry_space_group_name_H-M 'P 1 21/c 1'
_cell_angle_alpha 90.00
_cell_angle_beta 93.156(6)
_cell_angle_gamma 90.00
_cell_formula_units_Z 4
_cell_length_a 11.512(3)
_cell_length_b 15.153(4)
_cell_length_c 27.063(6)
_cell_measurement_temperature 223(2)
_cell_volume 4714.1(19)
_diffrn_ambient_temperature 223(2)
_exptl_crystal_density_diffrn 1.343
_cod_depositor_comments
;
The following automatic conversions were performed:
'_symmetry_cell_setting' value 'Monoclinic' changed to 'monoclinic'
according to '/home/saulius/struct/CIF-dictionaries/cif_core.dic'
dictionary named 'cif_core.dic' version 2.4.1 from 2010-06-29.

Automatic conversion script
Id: cif_fix_enum 1527 2010-12-29 10:47:43Z saulius 
;
_cod_original_sg_symbol_H-M 'P 21/c'
_cod_database_code 4061486

loop_
_symmetry_equiv_pos_as_xyz
'x, y, z'
'-x, y+1/2, -z+1/2'
'-x, -y, -z'
'x, -y-1/2, z-1/2'

loop_
_atom_site_label
_atom_site_type_symbol
_atom_site_fract_x
_atom_site_fract_y
_atom_site_fract_z
_atom_site_U_iso_or_equiv
_atom_site_adp_type
_atom_site_occupancy
_atom_site_symmetry_multiplicity
_atom_site_calc_flag
_atom_site_refinement_flags
_atom_site_disorder_assembly
_atom_site_disorder_group
C1 C -0.1355(6) 0.8842(4) 0.6246(2) 0.0318(17) Uani 1 1 d . . .
C2 C -0.0934(7) 0.8891(5) 0.5762(3) 0.0418(19) Uani 1 1 d . . .
H2 H -0.0456 0.8478 0.5620 0.050 Uiso 1 1 calc R . .
C3 C -0.1366(8) 0.9670(5) 0.5533(3) 0.055(2) Uani 1 1 d . . .
H3 H -0.1212 0.9866 0.5218 0.065 Uiso 1 1 calc R . .
C4 C -0.2072(7) 1.0097(5) 0.5868(3) 0.053(2) Uani 1 1 d . . .
H4 H -0.2468 1.0625 0.5809 0.064 Uiso 1 1 calc R . .
C5 C -0.2084(6) 0.9603(5) 0.6299(3) 0.041(2) Uani 1 1 d . . .
H5 H -0.2493 0.9741 0.6575 0.049 Uiso 1 1 calc R . .
C6 C 0.1231(6) 0.9745(4) 0.6460(2) 0.0277(16) Uani 1 1 d . . .
C7 C 0.1260(6) 1.0308(5) 0.6036(3) 0.0371(18) Uani 1 1 d . . .
H7 H 0.1656 1.0200 0.5752 0.045 Uiso 1 1 calc R . .
C8 C 0.0586(6) 1.1051(5) 0.6128(3) 0.043(2) Uani 1 1 d . . .
H8 H 0.0450 1.1517 0.5909 0.052 Uiso 1 1 calc R . .
C9 C 0.0148(6) 1.0991(5) 0.6594(3) 0.042(2) Uani 1 1 d . . .
H9 H -0.0318 1.1408 0.6739 0.050 Uiso 1 1 calc R . .
C10 C 0.0532(6) 1.0188(5) 0.6811(3) 0.0357(18) Uani 1 1 d . . .
H10 H 0.0365 0.9982 0.7123 0.043 Uiso 1 1 calc R . .
C11 C -0.1631(5) 0.8192(5) 0.7265(2) 0.0274(15) Uani 1 1 d . . .
C12 C -0.1676(6) 0.9025(5) 0.7464(3) 0.0316(17) Uani 1 1 d . . .
H12 H -0.1469 0.9510 0.7278 0.038 Uiso 1 1 calc R . .
C13 C -0.2028(6) 0.9149(5) 0.7943(3) 0.042(2) Uani 1 1 d . . .
H13 H -0.2079 0.9716 0.8071 0.050 Uiso 1 1 calc R . .
C14 C -0.2300(6) 0.8432(6) 0.8229(3) 0.044(2) Uani 1 1 d . . .
H14 H -0.2516 0.8514 0.8552 0.053 Uiso 1 1 calc R . .
C15 C -0.2251(6) 0.7586(5) 0.8033(3) 0.0410(18) Uani 1 1 d . . .
H15 H -0.2430 0.7099 0.8223 0.049 Uiso 1 1 calc R . .
C16 C -0.1930(5) 0.7477(5) 0.7545(2) 0.0301(15) Uani 1 1 d . . .
H16 H -0.1919 0.6914 0.7408 0.036 Uiso 1 1 calc R . .
C17 C -0.2183(5) 0.7152(4) 0.6427(2) 0.0267(15) Uani 1 1 d . . .
C18 C -0.2018(7) 0.6303(5) 0.6244(2) 0.0382(18) Uani 1 1 d . . .
H18 H -0.1272 0.6068 0.6246 0.046 Uiso 1 1 calc R . .
C19 C -0.2946(7) 0.5812(5) 0.6063(3) 0.050(2) Uani 1 1 d . . .
H19 H -0.2821 0.5248 0.5941 0.061 Uiso 1 1 calc R . .
C20 C -0.4067(7) 0.6145(5) 0.6057(3) 0.049(2) Uani 1 1 d . . .
H20 H -0.4688 0.5805 0.5933 0.059 Uiso 1 1 calc R . .
C21 C -0.4266(6) 0.6986(5) 0.6237(3) 0.048(2) Uani 1 1 d . . .
H21 H -0.5020 0.7207 0.6234 0.058 Uiso 1 1 calc R . .
C22 C -0.3342(6) 0.7500(6) 0.6423(3) 0.0437(18) Uani 1 1 d . . .
H22 H -0.3474 0.8064 0.6544 0.052 Uiso 1 1 calc R . .
C23 C 0.2940(6) 0.8731(4) 0.6042(2) 0.0272(15) Uani 1 1 d . . .
C24 C 0.2648(8) 0.8314(6) 0.5619(3) 0.064(3) Uani 1 1 d . . .
H24 H 0.1983 0.7966 0.5596 0.077 Uiso 1 1 calc R . .
C25 C 0.3336(10) 0.8396(8) 0.5210(3) 0.091(4) Uani 1 1 d . . .
H25 H 0.3100 0.8117 0.4915 0.109 Uiso 1 1 calc R . .
C26 C 0.4315(8) 0.8861(6) 0.5233(3) 0.059(3) Uani 1 1 d . . .
H26 H 0.4765 0.8901 0.4959 0.071 Uiso 1 1 calc R . .
C27 C 0.4647(8) 0.9271(7) 0.5652(3) 0.073(3) Uani 1 1 d . . .
H27 H 0.5335 0.9594 0.5673 0.087 Uiso 1 1 calc R . .
C28 C 0.3969(7) 0.9216(6) 0.6059(3) 0.060(3) Uani 1 1 d . . .
H28 H 0.4206 0.9509 0.6350 0.072 Uiso 1 1 calc R . .
C29 C 0.3055(6) 0.9034(5) 0.7085(3) 0.0328(17) Uani 1 1 d . . .
C30 C 0.3008(6) 0.9813(5) 0.7340(3) 0.049(2) Uani 1 1 d . . .
H30 H 0.2405 1.0207 0.7263 0.059 Uiso 1 1 calc R . .
C31 C 0.3843(7) 1.0029(7) 0.7714(3) 0.062(3) Uani 1 1 d . . .
H31 H 0.3789 1.0561 0.7882 0.075 Uiso 1 1 calc R . .
C32 C 0.4724(7) 0.9474(6) 0.7831(3) 0.052(2) Uani 1 1 d . . .
H32 H 0.5279 0.9619 0.8081 0.062 Uiso 1 1 calc R . .
C33 C 0.4796(8) 0.8702(6) 0.7584(3) 0.066(3) Uani 1 1 d . . .
H33 H 0.5416 0.8326 0.7663 0.079 Uiso 1 1 calc R . .
C34 C 0.3965(7) 0.8451(5) 0.7211(3) 0.051(2) Uani 1 1 d . . .
H34 H 0.4019 0.7909 0.7052 0.061 Uiso 1 1 calc R . .
C35 C 0.1053(5) 0.7795(4) 0.7364(2) 0.0233(15) Uani 1 1 d . . .
C36 C 0.0952(6) 0.8101(4) 0.7843(2) 0.0245(15) Uani 1 1 d . . .
H36 H 0.0315 0.8465 0.7886 0.029 Uiso 1 1 calc R . .
C37 C 0.1629(6) 0.7955(4) 0.8256(2) 0.0278(15) Uani 1 1 d . . .
C38 C 0.2683(6) 0.7406(5) 0.8274(2) 0.0338(16) Uani 1 1 d . . .
C39 C 0.2779(6) 0.6702(5) 0.7946(3) 0.0350(18) Uani 1 1 d . . .
H39 H 0.2168 0.6561 0.7721 0.042 Uiso 1 1 calc R . .
C40 C 0.3811(8) 0.6212(6) 0.7963(3) 0.053(2) Uani 1 1 d . . .
H40 H 0.3881 0.5732 0.7752 0.063 Uiso 1 1 calc R . .
C41 C 0.4724(9) 0.6438(7) 0.8289(4) 0.073(3) Uani 1 1 d . . .
H41 H 0.5413 0.6119 0.8289 0.088 Uiso 1 1 calc R . .
C42 C 0.4631(7) 0.7135(7) 0.8616(4) 0.074(3) Uani 1 1 d . . .
H42 H 0.5240 0.7267 0.8844 0.088 Uiso 1 1 calc R . .
C43 C 0.3623(7) 0.7629(6) 0.8599(3) 0.056(2) Uani 1 1 d . . .
H43 H 0.3568 0.8116 0.8806 0.067 Uiso 1 1 calc R . .
C44 C 0.1238(6) 0.8341(4) 0.8723(2) 0.0278(15) Uani 1 1 d . . .
C45 C 0.1353(7) 0.7839(5) 0.9154(2) 0.046(2) Uani 1 1 d . . .
H45 H 0.1760 0.7309 0.9156 0.055 Uiso 1 1 calc R . .
C46 C 0.0853(9) 0.8134(5) 0.9587(3) 0.062(3) Uani 1 1 d . . .
H46 H 0.0900 0.7785 0.9870 0.075 Uiso 1 1 calc R . .
C47 C 0.0292(8) 0.8941(5) 0.9594(3) 0.059(3) Uani 1 1 d . . .
H47 H -0.0035 0.9141 0.9880 0.070 Uiso 1 1 calc R . .
C48 C 0.0226(7) 0.9458(5) 0.9157(3) 0.047(2) Uani 1 1 d . . .
H48 H -0.0140 1.0005 0.9159 0.057 Uiso 1 1 calc R . .
C49 C 0.0690(6) 0.9167(5) 0.8733(2) 0.0345(18) Uani 1 1 d . . .
H49 H 0.0642 0.9517 0.8450 0.041 Uiso 1 1 calc R . .
Cl1 Cl 0.04881(16) 0.69411(12) 0.58918(6) 0.0375(5) Uani 1 1 d . . .
Cl2 Cl 0.01807(15) 0.60416(10) 0.70574(6) 0.0302(4) Uani 1 1 d . . .
Cl3 Cl 0.27516(15) 0.66773(11) 0.66788(7) 0.0361(4) Uani 1 1 d . . .
Fe1 Fe -0.04108(9) 0.99413(6) 0.61736(4) 0.0314(3) Uani 1 1 d . . .
P1 P -0.10518(15) 0.79195(12) 0.66638(6) 0.0248(4) Uani 1 1 d . . .
P2 P 0.20204(15) 0.87360(11) 0.65693(6) 0.0242(4) Uani 1 1 d . . .
Ru1 Ru 0.09467(4) 0.74332(3) 0.675596(18) 0.02171(13) Uani 1 1 d . . .

loop_
_atom_site_aniso_label
_atom_site_aniso_U_11
_atom_site_aniso_U_22
_atom_site_aniso_U_33
_atom_site_aniso_U_23
_atom_site_aniso_U_13
_atom_site_aniso_U_12
C1 0.026(4) 0.034(4) 0.034(4) 0.002(3) -0.011(3) -0.004(3)
C2 0.057(5) 0.036(4) 0.031(4) -0.006(4) -0.007(4) -0.004(4)
C3 0.081(7) 0.036(5) 0.042(5) 0.015(4) -0.033(5) -0.009(5)
C4 0.041(5) 0.037(5) 0.079(7) 0.014(5) -0.020(5) -0.008(4)
C5 0.019(4) 0.031(4) 0.070(6) -0.009(4) -0.013(4) 0.003(3)
C6 0.029(4) 0.033(4) 0.021(4) 0.002(3) 0.003(3) 0.000(3)
C7 0.037(5) 0.043(5) 0.032(4) 0.008(3) 0.005(3) 0.001(4)
C8 0.035(5) 0.027(4) 0.068(6) 0.014(4) 0.009(4) 0.006(4)
C9 0.030(5) 0.031(4) 0.064(6) -0.003(4) 0.001(4) 0.004(4)
C10 0.027(4) 0.035(4) 0.046(5) -0.018(4) 0.010(3) -0.004(3)
C11 0.010(3) 0.038(4) 0.033(4) -0.002(3) -0.005(3) -0.003(3)
C12 0.021(4) 0.038(4) 0.037(4) -0.003(3) 0.005(3) -0.008(3)
C13 0.018(4) 0.046(5) 0.062(6) -0.018(4) 0.006(4) -0.004(4)
C14 0.033(5) 0.070(6) 0.031(4) -0.006(4) 0.014(3) -0.009(4)
C15 0.032(4) 0.048(5) 0.044(4) 0.005(4) 0.006(3) -0.001(4)
C16 0.021(4) 0.036(4) 0.033(4) 0.002(4) -0.001(3) -0.001(4)
C17 0.020(4) 0.031(4) 0.028(4) 0.004(3) -0.006(3) -0.004(3)
C18 0.039(5) 0.042(5) 0.032(4) -0.005(4) -0.007(3) -0.006(4)
C19 0.049(6) 0.039(5) 0.061(6) -0.008(4) -0.013(4) -0.008(4)
C20 0.045(6) 0.043(5) 0.058(6) -0.001(4) -0.013(4) -0.018(4)
C21 0.019(4) 0.057(6) 0.068(6) -0.003(5) -0.010(4) -0.009(4)
C22 0.025(4) 0.055(5) 0.051(5) -0.006(4) 0.001(3) -0.004(4)
C23 0.027(4) 0.022(3) 0.033(4) 0.003(3) -0.002(3) 0.002(3)
C24 0.073(7) 0.084(7) 0.036(5) -0.017(5) 0.017(4) -0.054(6)
C25 0.116(9) 0.133(10) 0.028(5) -0.016(6) 0.037(6) -0.058(8)
C26 0.061(7) 0.083(7) 0.037(5) 0.011(5) 0.034(5) 0.009(5)
C27 0.056(6) 0.114(9) 0.050(6) 0.005(6) 0.021(5) -0.013(6)
C28 0.035(5) 0.085(7) 0.061(6) -0.008(5) 0.017(4) -0.029(5)
C29 0.021(4) 0.046(5) 0.031(4) 0.010(3) -0.002(3) -0.009(3)
C30 0.031(5) 0.060(6) 0.054(5) -0.029(4) -0.010(4) 0.014(4)
C31 0.039(6) 0.089(7) 0.057(6) -0.034(5) -0.008(4) -0.004(5)
C32 0.045(6) 0.067(6) 0.041(5) -0.005(4) -0.018(4) -0.025(5)
C33 0.064(7) 0.054(6) 0.075(7) 0.009(5) -0.046(5) -0.013(5)
C34 0.058(6) 0.029(4) 0.062(6) 0.013(4) -0.020(4) -0.001(4)
C35 0.025(4) 0.014(3) 0.031(4) 0.004(3) 0.006(3) 0.001(3)
C36 0.025(4) 0.027(4) 0.021(3) 0.001(3) 0.002(3) 0.007(3)
C37 0.027(4) 0.027(4) 0.029(4) 0.003(3) -0.005(3) -0.011(3)
C38 0.032(4) 0.035(4) 0.034(4) 0.011(4) -0.003(3) 0.003(4)
C39 0.027(4) 0.039(4) 0.039(4) 0.012(4) 0.004(3) 0.012(3)
C40 0.059(6) 0.047(5) 0.052(6) 0.013(4) 0.005(5) 0.014(5)
C41 0.057(7) 0.065(7) 0.097(9) 0.017(6) 0.007(6) 0.027(6)
C42 0.032(6) 0.082(8) 0.103(8) 0.017(6) -0.032(5) 0.008(5)
C43 0.043(5) 0.056(6) 0.065(6) -0.005(5) -0.014(4) 0.004(5)
C44 0.029(4) 0.031(4) 0.023(4) 0.005(3) -0.001(3) -0.005(3)
C45 0.074(6) 0.042(5) 0.019(4) 0.001(3) -0.009(4) 0.012(4)
C46 0.130(9) 0.037(5) 0.018(4) 0.008(4) -0.001(5) 0.012(5)
C47 0.098(8) 0.045(5) 0.033(5) -0.009(4) 0.003(5) 0.000(5)
C48 0.077(6) 0.032(4) 0.032(5) -0.009(4) -0.004(4) 0.006(4)
C49 0.046(5) 0.035(4) 0.022(4) -0.003(3) 0.006(3) -0.013(4)
Cl1 0.0498(12) 0.0413(11) 0.0219(9) -0.0042(8) 0.0053(8) -0.0061(9)
Cl2 0.0317(10) 0.0267(9) 0.0321(9) 0.0028(7) 0.0012(8) -0.0028(7)
Cl3 0.0286(10) 0.0351(10) 0.0456(11) -0.0026(8) 0.0110(8) 0.0025(8)
Fe1 0.0330(6) 0.0278(5) 0.0326(6) 0.0026(5) -0.0045(5) -0.0015(5)
P1 0.0192(10) 0.0307(9) 0.0242(9) -0.0007(8) -0.0008(7) -0.0016(8)
P2 0.0208(10) 0.0275(9) 0.0242(9) 0.0009(7) 0.0013(7) -0.0012(8)
Ru1 0.0213(3) 0.0230(3) 0.0210(2) -0.0003(2) 0.00259(19) 0.0002(3)

loop_
_geom_bond_atom_site_label_1
_geom_bond_atom_site_label_2
_geom_bond_distance
_geom_bond_site_symmetry_2
_geom_bond_publ_flag
C1 C2 1.423(9) . ?
C1 C5 1.438(9) . ?
C1 P1 1.819(7) . ?
C1 Fe1 2.004(7) . ?
C2 C3 1.411(10) . ?
C2 Fe1 2.016(7) . ?
C2 H2 0.9300 . ?
C3 C4 1.407(11) . ?
C3 Fe1 2.043(8) . ?
C3 H3 0.9300 . ?
C4 C5 1.387(10) . ?
C4 Fe1 2.056(8) . ?
C4 H4 0.9300 . ?
C5 Fe1 2.039(7) . ?
C5 H5 0.9300 . ?
C6 C7 1.431(9) . ?
C6 C10 1.444(8) . ?
C6 P2 1.795(7) . ?
C6 Fe1 2.025(7) . ?
C7 C8 1.398(9) . ?
C7 Fe1 2.056(7) . ?
C7 H7 0.9300 . ?
C8 C9 1.387(10) . ?
C8 Fe1 2.043(7) . ?
C8 H8 0.9300 . ?
C9 C10 1.411(10) . ?
C9 Fe1 2.040(7) . ?
C9 H9 0.9300 . ?
C10 Fe1 2.022(7) . ?
C10 H10 0.9300 . ?
C11 C12 1.375(9) . ?
C11 C16 1.377(9) . ?
C11 P1 1.839(7) . ?
C12 C13 1.392(9) . ?
C12 H12 0.9300 . ?
C13 C14 1.380(10) . ?
C13 H13 0.9300 . ?
C14 C15 1.389(10) . ?
C14 H14 0.9300 . ?
C15 C16 1.401(9) . ?
C15 H15 0.9300 . ?
C16 H16 0.9300 . ?
C17 C18 1.395(9) . ?
C17 C22 1.434(9) . ?
C17 P1 1.835(7) . ?
C18 C19 1.371(10) . ?
C18 H18 0.9300 . ?
C19 C20 1.386(10) . ?
C19 H19 0.9300 . ?
C20 C21 1.388(10) . ?
C20 H20 0.9300 . ?
C21 C22 1.390(10) . ?
C21 H21 0.9300 . ?
C22 H22 0.9300 . ?
C23 C24 1.334(9) . ?
C23 C28 1.393(9) . ?
C23 P2 1.823(7) . ?
C24 C25 1.401(10) . ?
C24 H24 0.9300 . ?
C25 C26 1.329(12) . ?
C25 H25 0.9300 . ?
C26 C27 1.331(12) . ?
C26 H26 0.9300 . ?
C27 C28 1.387(11) . ?
C27 H27 0.9300 . ?
C28 H28 0.9300 . ?
C29 C30 1.370(9) . ?
C29 C34 1.400(10) . ?
C29 P2 1.840(7) . ?
C30 C31 1.395(10) . ?
C30 H30 0.9300 . ?
C31 C32 1.342(11) . ?
C31 H31 0.9300 . ?
C32 C33 1.353(11) . ?
C32 H32 0.9300 . ?
C33 C34 1.403(11) . ?
C33 H33 0.9300 . ?
C34 H34 0.9300 . ?
C35 C36 1.390(8) . ?
C35 Ru1 1.731(6) . ?
C36 C37 1.343(9) . ?
C36 H36 0.9300 . ?
C37 C38 1.469(9) . ?
C37 C44 1.485(9) . ?
C38 C39 1.395(9) . ?
C38 C43 1.398(10) . ?
C39 C40 1.399(10) . ?
C39 H39 0.9300 . ?
C40 C41 1.377(12) . ?
C40 H40 0.9300 . ?
C41 C42 1.386(13) . ?
C41 H41 0.9300 . ?
C42 C43 1.381(11) . ?
C42 H42 0.9300 . ?
C43 H43 0.9300 . ?
C44 C45 1.394(9) . ?
C44 C49 1.402(9) . ?
C45 C46 1.404(10) . ?
C45 H45 0.9300 . ?
C46 C47 1.384(11) . ?
C46 H46 0.9300 . ?
C47 C48 1.416(10) . ?
C47 H47 0.9300 . ?
C48 C49 1.366(9) . ?
C48 H48 0.9300 . ?
C49 H49 0.9300 . ?
Cl1 Ru1 2.4836(18) . ?
Cl2 Ru1 2.4432(17) . ?
Cl3 Ru1 2.3919(18) . ?
P1 Ru1 2.4157(19) . ?
P2 Ru1 2.3977(18) . ?
